data_4130174
loop_
_publ_author_name
'Qin, Jun-Sheng'
'Du, Dong-Ying'
'Li, Mian'
'Lian, Xi-Zhen'
'Dong, Long-Zhang'
'Bosch, Mathieu'
'Su, Zhong-Min'
'Zhang, Qiang'
'Li, Shun-Li'
'Lan, Ya-Qian'
'Yuan, Shuai'
'Zhou, Hong-Cai'

_publ_section_title
;
 Derivation and Decoration of Nets with Trigonal-Prismatic Nodes: A Unique
 Route to Reticular Synthesis of Metal-Organic Frameworks.
;
_journal_issue 16
_journal_name_full 'Journal of the American Chemical Society'
_journal_page_first 5299
_journal_page_last 5307
_journal_paper_doi 10.1021/jacs.6b01093
_journal_volume 138
_journal_year 2016
_chemical_formula_moiety 'C70 H52 N20 O24 S3 Zn8'
_chemical_formula_sum 'C70 H52 N20 O24 S3 Zn8'
_chemical_formula_weight 2176.45
_space_group_IT_number 165
_space_group_name_Hall '-P 3 2"c'
_space_group_name_H-M_alt 'P -3 c 1'
_symmetry_cell_setting trigonal
_symmetry_space_group_name_Hall '-P 3 2"c'
_symmetry_space_group_name_H-M 'P -3 c 1'
_atom_sites_solution_hydrogens geom
_atom_sites_solution_primary direct
_atom_sites_solution_secondary difmap
_audit_creation_method SHELXL-97
_cell_angle_alpha 90.00
_cell_angle_beta 90.00
_cell_angle_gamma 120.00
_cell_formula_units_Z 2
_cell_length_a 18.748(4)
_cell_length_b 18.748
_cell_length_c 31.892(6)
_cell_measurement_reflns_used 9904
_cell_measurement_temperature 293(2)
_cell_measurement_theta_max 25.71
_cell_measurement_theta_min 2.26
_cell_volume 9708(3)
_computing_structure_refinement 'SHELXL-97 (Sheldrick, 2008)'
_computing_structure_solution 'SHELXS-97 (Sheldrick, 2008)'
_diffrn_ambient_temperature 293(2)
_diffrn_measured_fraction_theta_full 1.000
_diffrn_measured_fraction_theta_max 1.000
_diffrn_measurement_device_type 'APEX2 CCD detector'
_diffrn_radiation_monochromator graphite
_diffrn_radiation_source 'fine-focus sealed tube'
_diffrn_radiation_type MoK\a
_diffrn_radiation_wavelength 0.71073
_diffrn_reflns_av_R_equivalents 0.1247
_diffrn_reflns_av_sigmaI/netI 0.0740
_diffrn_reflns_limit_h_max 20
_diffrn_reflns_limit_h_min -22
_diffrn_reflns_limit_k_max 22
_diffrn_reflns_limit_k_min -22
_diffrn_reflns_limit_l_max 37
_diffrn_reflns_limit_l_min -37
_diffrn_reflns_number 54101
_diffrn_reflns_theta_full 24.99
_diffrn_reflns_theta_max 24.99
_diffrn_reflns_theta_min 1.25
_exptl_absorpt_coefficient_mu 1.038
_exptl_absorpt_correction_T_max 0.7741
_exptl_absorpt_correction_T_min 0.7257
_exptl_absorpt_correction_type multi-scan
_exptl_absorpt_process_details 'SADABS (Bruker, 2011)'
_exptl_crystal_density_diffrn 0.713
_exptl_crystal_density_method 'not measured'
_exptl_crystal_description block
_exptl_crystal_F_000 2076
_exptl_crystal_size_max 0.33
_exptl_crystal_size_mid 0.33
_exptl_crystal_size_min 0.26
_platon_squeeze_details
;
;
_refine_diff_density_max 1.012
_refine_diff_density_min -0.641
_refine_diff_density_rms 0.094
_refine_ls_extinction_method none
_refine_ls_goodness_of_fit_ref 1.016
_refine_ls_hydrogen_treatment constr
_refine_ls_matrix_type full
_refine_ls_number_parameters 217
_refine_ls_number_reflns 5699
_refine_ls_number_restraints 351
_refine_ls_restrained_S_all 1.036
_refine_ls_R_factor_all 0.1075
_refine_ls_R_factor_gt 0.0711
_refine_ls_shift/su_max 0.004
_refine_ls_shift/su_mean 0.000
_refine_ls_structure_factor_coef Fsqd
_refine_ls_weighting_details 'calc w=1/[\s^2^(Fo^2^)+(0.0827P)^2^+2.7328P] where P=(Fo^2^+2Fc^2^)/3'
_refine_ls_weighting_scheme calc
_refine_ls_wR_factor_gt 0.1604
_refine_ls_wR_factor_ref 0.1693
_reflns_number_gt 3468
_reflns_number_total 5699
_reflns_threshold_expression >2sigma(I)
_cod_data_source_file ja6b01093_si_002.cif
_cod_data_source_block TPMOF-4
_cod_depositor_comments
;
The following automatic conversions were performed:

data item '_symmetry_cell_setting' value 'Trigonal' was changed to
'trigonal' in accordance with the
/home/saulius/struct/COD-crude-data/automatic-downloads/DataCite-retrospective/ACS/depositions/lib/dictionaries/cif_core.dic
dictionary named 'cif_core.dic' version 2.4.2 last updated on
2011-04-26.

Automatic conversion script
Id: cif_fix_values 6909 2019-04-08 15:41:33Z antanas 
;
_cod_original_sg_symbol_Hall '-P 3 2"c '
_cod_original_sg_symbol_H-M 'P-3c1 '
_cod_database_code 4130174

loop_
_symmetry_equiv_pos_as_xyz
'x, y, z'
'-y, x-y, z'
'-x+y, -x, z'
'x-y, -y, -z+1/2'
'-x, -x+y, -z+1/2'
'y, x, -z+1/2'
'-x, -y, -z'
'y, -x+y, -z'
'x-y, x, -z'
'-x+y, y, z-1/2'
'x, x-y, z-1/2'
'-y, -x, z-1/2'

loop_
_atom_site_label
_atom_site_type_symbol
_atom_site_fract_x
_atom_site_fract_y
_atom_site_fract_z
_atom_site_U_iso_or_equiv
_atom_site_adp_type
_atom_site_occupancy
_atom_site_symmetry_multiplicity
_atom_site_calc_flag
_atom_site_refinement_flags
_atom_site_disorder_assembly
_atom_site_disorder_group
Zn1 Zn 1.0000 0.0000 0.11972(2) 0.0291(2) Uani 1 3 d S . .
Zn2 Zn 0.98562(9) 0.17379(8) 0.08019(4) 0.0333(4) Uiso 0.50 1 d PU . 1
N1 N 0.8953(6) 0.0566(5) 0.0681(3) 0.036(2) Uiso 0.50 1 d PDU A 1
N2 N 0.9018(6) -0.0081(5) 0.0813(3) 0.026(2) Uiso 0.50 1 d PDU A 1
N3 N 0.8360(6) -0.0778(6) 0.0672(3) 0.040(2) Uiso 0.50 1 d PDU A 1
C1 C 0.7883(7) -0.0540(7) 0.0465(4) 0.047(3) Uiso 0.50 1 d PDU A 1
H1 H 0.7367 -0.0895 0.0353 0.057 Uiso 0.50 1 calc PR A 1
C2 C 0.8261(7) 0.0269(7) 0.0447(4) 0.043(3) Uiso 0.50 1 d PDU A 1
H2 H 0.8084 0.0581 0.0300 0.051 Uiso 0.50 1 calc PR A 1
S1 S 1.0000 0.1111(6) 0.2500 0.035(2) Uani 0.50 2 d SPDU . 1
C3 C 0.9869(6) 0.1683(7) 0.2118(3) 0.053(3) Uani 0.50 1 d PDU A 1
C4 C 0.9761(7) 0.2287(7) 0.2293(3) 0.060(3) Uani 0.50 1 d PDU . 1
H4 H 0.9693 0.2687 0.2124 0.072 Uiso 0.50 1 d PR . 1
C5 C 0.9938(15) 0.1488(11) 0.1669(3) 0.049(3) Uani 0.50 1 d PDU A 1
O1 O 0.997(2) 0.0851(13) 0.1598(6) 0.044(3) Uani 0.50 1 d PDU A 1
O2 O 0.9807(6) 0.1909(7) 0.1404(3) 0.055(3) Uani 0.50 1 d PDU A 1
C6 C 1.0446(8) 0.4396(7) 0.0237(5) 0.152(5) Uiso 0.50 1 d PDU . 1
H6 H 1.0955 0.4479 0.0325 0.183 Uiso 0.50 1 calc PR . 1
C7 C 0.9785(9) 0.3654(8) 0.0254(4) 0.120(4) Uiso 0.50 1 d PDU B 1
C8 C 0.9009(9) 0.3506(9) 0.0118(5) 0.165(5) Uiso 0.50 1 d PDU B 1
H8 H 0.8542 0.2992 0.0155 0.198 Uiso 0.50 1 calc PR B 1
C9 C 0.8957(9) 0.4157(8) -0.0076(6) 0.176(6) Uiso 0.50 1 d PDU B 1
H9 H 0.8469 0.4063 -0.0200 0.211 Uiso 0.50 1 calc PR B 1
C10 C 0.9634(6) 0.4922(7) -0.0078(6) 0.150(6) Uiso 0.50 1 d PDU . 1
C11 C 0.9778(9) 0.2911(8) 0.0451(5) 0.110(4) Uiso 0.50 1 d PDU B 1
O3 O 0.9070(7) 0.2301(6) 0.0523(3) 0.110(3) Uiso 0.50 1 d PDU B 1
O4 O 1.0387(6) 0.2881(6) 0.0504(3) 0.080(2) Uiso 0.50 1 d PDU B 1
Zn2' Zn 1.01443(9) 0.18818(8) 0.08010(4) 0.0339(4) Uiso 0.50 1 d PU . 2
N1' N 0.9138(6) 0.0774(6) 0.0672(3) 0.039(2) Uiso 0.50 1 d PDU A 2
N2' N 0.9102(6) 0.0087(6) 0.0811(3) 0.033(3) Uiso 0.50 1 d PDU A 2
N3' N 0.8390(6) -0.0563(5) 0.0682(3) 0.035(2) Uiso 0.50 1 d PDU A 2
C1' C 0.7986(7) -0.0270(7) 0.0453(4) 0.040(3) Uiso 0.50 1 d PDU A 2
H1' H 0.7493 -0.0583 0.0310 0.048 Uiso 0.50 1 calc PR A 2
C2' C 0.8418(7) 0.0539(7) 0.0469(4) 0.047(3) Uiso 0.50 1 d PDU A 2
H2' H 0.8256 0.0894 0.0358 0.056 Uiso 0.50 1 calc PR A 2
S1' S 1.0000 0.1134(7) 0.2500 0.057(3) Uani 0.50 2 d SPDU . 2
C3' C 1.0130(6) 0.1833(7) 0.2119(3) 0.049(3) Uani 0.50 1 d PDU A 2
C4' C 1.0247(7) 0.2549(7) 0.2295(3) 0.061(3) Uani 0.50 1 d PDU . 2
H4' H 1.0324 0.3023 0.2133 0.073 Uiso 0.50 1 d PR . 2
C5' C 1.0065(15) 0.1585(10) 0.1668(3) 0.046(3) Uani 0.50 1 d PDU A 2
O1' O 1.003(2) 0.0926(13) 0.1584(6) 0.049(3) Uani 0.50 1 d PDU A 2
O2' O 1.0200(6) 0.2150(6) 0.1403(3) 0.052(3) Uani 0.50 1 d PDU A 2
C6' C 0.9559(8) 0.3951(8) 0.0239(5) 0.152(5) Uiso 0.50 1 d PDU . 2
H6' H 0.9051 0.3524 0.0328 0.182 Uiso 0.50 1 calc PR . 2
C7' C 1.0217(9) 0.3879(7) 0.0254(4) 0.122(4) Uiso 0.50 1 d PDU C 2
C8' C 1.0995(9) 0.4507(8) 0.0116(5) 0.168(5) Uiso 0.50 1 d PDU C 2
H8' H 1.1464 0.4465 0.0156 0.201 Uiso 0.50 1 calc PR C 2
C9' C 1.1040(9) 0.5199(9) -0.0084(6) 0.174(6) Uiso 0.50 1 d PDU C 2
H9' H 1.1522 0.5587 -0.0215 0.209 Uiso 0.50 1 calc PR C 2
C10' C 1.0363(6) 0.5286(8) -0.0080(6) 0.152(6) Uiso 0.50 1 d PDU . 2
C11' C 1.0237(9) 0.3145(8) 0.0454(5) 0.108(4) Uiso 0.50 1 d PDU C 2
O3' O 0.9629(6) 0.2508(6) 0.0499(3) 0.080(2) Uiso 0.50 1 d PDU C 2
O4' O 1.0939(7) 0.3246(7) 0.0524(3) 0.112(3) Uiso 0.50 1 d PDU C 2

loop_
_atom_site_aniso_label
_atom_site_aniso_U_11
_atom_site_aniso_U_22
_atom_site_aniso_U_33
_atom_site_aniso_U_23
_atom_site_aniso_U_13
_atom_site_aniso_U_12
Zn1 0.0300(3) 0.0300(3) 0.0272(4) 0.000 0.000 0.01500(16)
S1 0.078(4) 0.028(3) 0.017(3) -0.0003(15) -0.001(3) 0.039(2)
C3 0.088(5) 0.034(4) 0.049(4) 0.015(3) -0.002(4) 0.039(4)
C4 0.098(7) 0.037(5) 0.058(4) 0.014(4) -0.002(5) 0.043(5)
C5 0.082(5) 0.039(4) 0.031(3) 0.003(3) 0.000(3) 0.033(4)
O1 0.075(5) 0.040(4) 0.033(4) -0.009(4) 0.005(4) 0.040(5)
O2 0.089(6) 0.049(5) 0.025(3) 0.003(3) -0.001(4) 0.034(5)
S1' 0.079(5) 0.037(4) 0.068(5) 0.001(2) 0.001(4) 0.040(2)
C3' 0.083(5) 0.033(4) 0.048(4) 0.017(3) 0.002(4) 0.042(4)
C4' 0.101(7) 0.033(5) 0.057(4) 0.013(4) 0.002(5) 0.039(5)
C5' 0.078(5) 0.039(4) 0.031(3) 0.003(3) 0.002(3) 0.038(4)
O1' 0.076(5) 0.044(5) 0.030(4) -0.005(4) 0.001(4) 0.033(5)
O2' 0.087(6) 0.039(5) 0.027(3) -0.001(3) 0.003(4) 0.030(5)

loop_
_atom_type_symbol
_atom_type_description
_atom_type_scat_dispersion_real
_atom_type_scat_dispersion_imag
_atom_type_scat_source
C C 0.0033 0.0016 'International Tables Vol C Tables 4.2.6.8 and 6.1.1.4'
H H 0.0000 0.0000 'International Tables Vol C Tables 4.2.6.8 and 6.1.1.4'
N N 0.0061 0.0033 'International Tables Vol C Tables 4.2.6.8 and 6.1.1.4'
O O 0.0106 0.0060 'International Tables Vol C Tables 4.2.6.8 and 6.1.1.4'
Zn Zn 0.2839 1.4301 'International Tables Vol C Tables 4.2.6.8 and 6.1.1.4'
S S 0.1246 0.1234 'International Tables Vol C Tables 4.2.6.8 and 6.1.1.4'

loop_
_geom_angle_atom_site_label_1
_geom_angle_atom_site_label_2
_geom_angle_atom_site_label_3
_geom_angle
_geom_angle_site_symmetry_1
_geom_angle_site_symmetry_3
O1 Zn1 O1 85.7(8) . 3_765
O1 Zn1 O1 85.7(8) . 2_645
O1 Zn1 O1 85.7(8) 3_765 2_645
O1 Zn1 O1' 3.5(16) . .
O1 Zn1 O1' 85.8(14) 3_765 .
O1 Zn1 O1' 89.2(13) 2_645 .
O1 Zn1 O1' 89.2(13) . 3_765
O1 Zn1 O1' 3.5(15) 3_765 3_765
O1 Zn1 O1' 85.8(14) 2_645 3_765
O1' Zn1 O1' 89.2(8) . 3_765
O1 Zn1 O1' 85.8(14) . 2_645
O1 Zn1 O1' 89.2(13) 3_765 2_645
O1 Zn1 O1' 3.5(15) 2_645 2_645
O1' Zn1 O1' 89.2(8) . 2_645
O1' Zn1 O1' 89.2(8) 3_765 2_645
O1 Zn1 N2 93.1(9) . .
O1 Zn1 N2 175.9(8) 3_765 .
O1 Zn1 N2 90.2(8) 2_645 .
O1' Zn1 N2 93.3(9) . .
O1' Zn1 N2 175.2(10) 3_765 .
O1' Zn1 N2 86.8(8) 2_645 .
O1 Zn1 N2 90.2(8) . 3_765
O1 Zn1 N2 93.1(9) 3_765 3_765
O1 Zn1 N2 175.9(8) 2_645 3_765
O1' Zn1 N2 86.8(8) . 3_765
O1' Zn1 N2 93.3(9) 3_765 3_765
O1' Zn1 N2 175.2(10) 2_645 3_765
N2 Zn1 N2 90.9(4) . 3_765
O1 Zn1 N2 175.9(8) . 2_645
O1 Zn1 N2 90.2(8) 3_765 2_645
O1 Zn1 N2 93.1(9) 2_645 2_645
O1' Zn1 N2 175.2(10) . 2_645
O1' Zn1 N2 86.8(8) 3_765 2_645
O1' Zn1 N2 93.3(9) 2_645 2_645
N2 Zn1 N2 90.9(4) . 2_645
N2 Zn1 N2 90.9(4) 3_765 2_645
O1 Zn1 N2' 173.9(9) . 2_645
O1 Zn1 N2' 95.4(8) 3_765 2_645
O1 Zn1 N2' 88.4(8) 2_645 2_645
O1' Zn1 N2' 177.2(10) . 2_645
O1' Zn1 N2' 91.9(8) 3_765 2_645
O1' Zn1 N2' 88.3(9) 2_645 2_645
N2 Zn1 N2' 85.4(3) . 2_645
N2 Zn1 N2' 95.7(3) 3_765 2_645
N2 Zn1 N2' 7.2(4) 2_645 2_645
O1 Zn1 N2' 95.4(8) . 3_765
O1 Zn1 N2' 88.4(8) 3_765 3_765
O1 Zn1 N2' 173.9(9) 2_645 3_765
O1' Zn1 N2' 91.9(8) . 3_765
O1' Zn1 N2' 88.3(9) 3_765 3_765
O1' Zn1 N2' 177.2(10) 2_645 3_765
N2 Zn1 N2' 95.7(3) . 3_765
N2 Zn1 N2' 7.2(4) 3_765 3_765
N2 Zn1 N2' 85.4(3) 2_645 3_765
N2' Zn1 N2' 90.6(4) 2_645 3_765
O1 Zn1 N2' 88.4(8) . .
O1 Zn1 N2' 173.9(9) 3_765 .
O1 Zn1 N2' 95.4(8) 2_645 .
O1' Zn1 N2' 88.3(9) . .
O1' Zn1 N2' 177.2(9) 3_765 .
O1' Zn1 N2' 91.9(8) 2_645 .
N2 Zn1 N2' 7.2(4) . .
N2 Zn1 N2' 85.4(3) 3_765 .
N2 Zn1 N2' 95.7(3) 2_645 .
N2' Zn1 N2' 90.6(4) 2_645 .
N2' Zn1 N2' 90.6(4) 3_765 .
O2 Zn2 N3 109.7(4) . 3_765
O2 Zn2 N1 106.3(4) . .
N3 Zn2 N1 100.0(4) 3_765 .
O2 Zn2 O4 108.4(4) . .
N3 Zn2 O4 90.8(4) 3_765 .
N1 Zn2 O4 137.4(4) . .
O2 Zn2 O3 101.8(4) . .
N3 Zn2 O3 141.0(4) 3_765 .
N1 Zn2 O3 92.4(3) . .
O4 Zn2 O3 57.0(3) . .
O2 Zn2 C11 105.2(5) . .
N3 Zn2 C11 116.7(4) 3_765 .
N1 Zn2 C11 118.4(4) . .
O4 Zn2 C11 27.5(3) . .
O3 Zn2 C11 29.7(3) . .
N2 N1 C2 107.6(8) . .
N2 N1 Zn2 120.8(7) . .
C2 N1 Zn2 131.3(7) . .
N1 N2 N3 108.5(8) . .
N1 N2 Zn1 125.1(6) . .
N3 N2 Zn1 126.4(7) . .
N2 N3 C1 106.1(8) . .
N2 N3 Zn2 119.6(7) . 2_645
C1 N3 Zn2 134.3(7) . 2_645
C2 C1 N3 109.7(9) . .
C1 C2 N1 107.7(9) . .
C3 S1 C3 91.9(7) . 5_765
C4 C3 C5 131.2(8) . .
C4 C3 S1 110.8(7) . .
C5 C3 S1 117.9(7) . .
C3 C4 C4 106.7(6) . 5_765
O1 C5 O2 126.6(12) . .
O1 C5 C3 117.3(10) . .
O2 C5 C3 114.8(10) . .
C5 O1 Zn1 152.2(15) . .
C5 O2 Zn2 121.0(9) . .
C7 C6 C10 119.0(11) . 7_765
C6 C7 C8 122.0(10) . .
C6 C7 C11 123.6(10) . .
C8 C7 C11 114.3(10) . .
C7 C8 C9 118.3(10) . .
C10 C9 C8 118.8(10) . .
C10 C10 C9 122.5(12) 7_765 .
C10 C10 C6 118.8(13) 7_765 7_765
C9 C10 C6 118.6(10) . 7_765
O4 C11 O3 122.1(13) . .
O4 C11 C7 122.4(11) . .
O3 C11 C7 115.3(11) . .
O4 C11 Zn2 54.6(7) . .
O3 C11 Zn2 68.0(7) . .
C7 C11 Zn2 176.3(9) . .
C11 O3 Zn2 82.3(8) . .
C11 O4 Zn2 97.9(9) . .
O2' Zn2' N1' 111.2(4) . .
O2' Zn2' N3' 107.5(4) . 3_765
N1' Zn2' N3' 99.8(4) . 3_765
O2' Zn2' O3' 106.6(4) . .
N1' Zn2' O3' 91.5(4) . .
N3' Zn2' O3' 137.0(4) 3_765 .
O2' Zn2' O4' 99.3(4) . .
N1' Zn2' O4' 141.4(4) . .
N3' Zn2' O4' 92.7(3) 3_765 .
O3' Zn2' O4' 56.4(3) . .
O2' Zn2' C11' 102.4(5) . .
N1' Zn2' C11' 117.4(4) . .
N3' Zn2' C11' 118.4(4) 3_765 .
O3' Zn2' C11' 27.3(3) . .
O4' Zn2' C11' 29.2(3) . .
N2' N1' C2' 106.5(8) . .
N2' N1' Zn2' 119.5(7) . .
C2' N1' Zn2' 134.0(7) . .
N1' N2' N3' 108.7(8) . .
N1' N2' Zn1 126.8(7) . .
N3' N2' Zn1 124.4(7) . .
N2' N3' C1' 107.6(8) . .
N2' N3' Zn2' 121.4(7) . 2_645
C1' N3' Zn2' 130.8(7) . 2_645
C2' C1' N3' 107.5(9) . .
C1' C2' N1' 109.4(9) . .
C3' S1' C3' 92.0(7) . 5_765
C4' C3' C5' 130.3(8) . .
C4' C3' S1' 110.6(7) . .
C5' C3' S1' 119.0(7) . .
C3' C4' C4' 106.0(6) . 5_765
O1' C5' O2' 125.4(12) . .
O1' C5' C3' 118.3(11) . .
O2' C5' C3' 115.2(9) . .
C5' O1' Zn1 156.6(15) . .
C5' O2' Zn2' 117.9(8) . .
C7' C6' C10' 118.5(11) . 7_765
C6' C7' C8' 122.6(10) . .
C6' C7' C11' 123.7(10) . .
C8' C7' C11' 113.5(10) . .
C7' C8' C9' 118.0(10) . .
C10' C9' C8' 118.5(10) . .
C10' C10' C9' 122.8(12) 7_765 .
C10' C10' C6' 118.9(13) 7_765 7_765
C9' C10' C6' 118.3(10) . 7_765
O3' C11' O4' 122.8(13) . .
O3' C11' C7' 121.0(11) . .
O4' C11' C7' 115.7(11) . .
O3' C11' Zn2' 54.6(7) . .
O4' C11' Zn2' 68.9(7) . .
C7' C11' Zn2' 175.2(8) . .
C11' O3' Zn2' 98.1(9) . .
C11' O4' Zn2' 81.9(8) . .

loop_
_geom_bond_atom_site_label_1
_geom_bond_atom_site_label_2
_geom_bond_distance
_geom_bond_site_symmetry_2
Zn1 O1 2.068(13) .
Zn1 O1 2.068(13) 3_765
Zn1 O1 2.068(13) 2_645
Zn1 O1' 2.111(14) .
Zn1 O1' 2.111(14) 3_765
Zn1 O1' 2.111(14) 2_645
Zn1 N2 2.153(9) .
Zn1 N2 2.153(9) 3_765
Zn1 N2 2.153(9) 2_645
Zn1 N2' 2.156(9) 2_645
Zn1 N2' 2.156(9) 3_765
Zn1 N2' 2.156(9) .
Zn2 O2 1.956(10) .
Zn2 N3 2.027(9) 3_765
Zn2 N1 2.030(9) .
Zn2 O4 2.087(9) .
Zn2 O3 2.373(11) .
Zn2 C11 2.536(13) .
N1 N2 1.346(10) .
N1 C2 1.350(10) .
N2 N3 1.348(10) .
N3 C1 1.355(10) .
N3 Zn2 2.027(9) 2_645
C1 C2 1.316(13) .
S1 C3 1.720(9) .
S1 C3 1.720(9) 5_765
C3 C4 1.364(10) .
C3 C5 1.499(11) .
C4 C4 1.532(14) 5_765
C5 O1 1.245(12) .
C5 O2 1.263(12) .
C6 C7 1.323(12) .
C6 C10 1.450(13) 7_765
C7 C8 1.404(13) .
C7 C11 1.524(12) .
C8 C9 1.417(13) .
C9 C10 1.360(16) .
C10 C10 1.348(16) 7_765
C10 C6 1.450(13) 7_765
C11 O4 1.182(13) .
C11 O3 1.266(13) .
Zn2' O2' 1.975(10) .
Zn2' N1' 2.031(9) .
Zn2' N3' 2.033(9) 3_765
Zn2' O3' 2.090(9) .
Zn2' O4' 2.394(11) .
Zn2' C11' 2.540(13) .
N1' N2' 1.333(10) .
N1' C2' 1.355(10) .
N2' N3' 1.345(10) .
N3' C1' 1.350(10) .
N3' Zn2' 2.033(9) 2_645
C1' C2' 1.316(13) .
S1' C3' 1.713(9) .
S1' C3' 1.713(9) 5_765
C3' C4' 1.367(10) .
C3' C5' 1.499(10) .
C4' C4' 1.535(14) 5_765
C5' O1' 1.230(12) .
C5' O2' 1.277(11) .
C6' C7' 1.308(12) .
C6' C10' 1.453(13) 7_765
C7' C8' 1.410(13) .
C7' C11' 1.535(12) .
C8' C9' 1.410(13) .
C9' C10' 1.358(16) .
C10' C10' 1.342(16) 7_765
C10' C6' 1.453(13) 7_765
C11' O3' 1.178(12) .
C11' O4' 1.253(13) .

loop_
_platon_squeeze_void_nr
_platon_squeeze_void_average_x
_platon_squeeze_void_average_y
_platon_squeeze_void_average_z
_platon_squeeze_void_volume
_platon_squeeze_void_count_electrons
_platon_squeeze_void_content
1 0.000 0.000 0.000 25 1 ' '
2 -0.027 0.517 0.059 6293 531 ' '
3 0.000 0.000 0.500 25 1 ' '
